data_7039395
loop_
_publ_author_name
'\<Skoch, Karel'
'Uhl\'ik, Filip'
'C\'isa\<rov\'a, Ivana'
'\<St\<epni\<cka, Petr'

_publ_section_title
;
 Silver(i) complexes with 1'-(diphenylphosphino)-1-cyanoferrocene: the art
 of improvisation in coordination.
;
_journal_issue 26
_journal_name_full 'Dalton transactions (Cambridge, England : 2003)'
_journal_page_first 10655
_journal_page_last 10671
_journal_paper_doi 10.1039/c6dt01843b
_journal_volume 45
_journal_year 2016
_chemical_formula_moiety 'C54 H52 Ag2 Fe2 N2 O4 P2, 2(Sb F6)'
_chemical_formula_sum 'C54 H52 Ag2 F12 Fe2 N2 O4 P2 Sb2'
_chemical_formula_weight 1653.86
_chemical_name_systematic
; 
 ? 
;
_space_group_IT_number 14
_symmetry_cell_setting monoclinic
_symmetry_space_group_name_Hall '-P 2ybc'
_symmetry_space_group_name_H-M 'P 1 21/c 1'
_atom_sites_solution_hydrogens geom
_atom_sites_solution_primary direct
_atom_sites_solution_secondary difmap
_audit_creation_method SHELXL-97
_audit_update_record
;
2016-03-24 deposited with the CCDC.
2016-06-01 downloaded from the CCDC.
;
_cell_angle_alpha 90.00
_cell_angle_beta 94.8590(10)
_cell_angle_gamma 90.00
_cell_formula_units_Z 2
_cell_length_a 8.4854(2)
_cell_length_b 14.8856(5)
_cell_length_c 23.0053(7)
_cell_measurement_reflns_used 6488
_cell_measurement_temperature 150(2)
_cell_measurement_theta_max 27.28
_cell_measurement_theta_min 2.41
_cell_volume 2895.36(15)
_computing_cell_refinement 'SAINT V8.27B (Bruker AXS Inc., 2012)'
_computing_data_collection 'Bruker Instrument Service v2012.12.0.3'
_computing_data_reduction 'SAINT V8.27B (Bruker AXS Inc., 2012)'
_computing_molecular_graphics 'PLATON (Spek, 2003)'
_computing_publication_material 'PLATON (Spek, 2003)'
_computing_structure_refinement 'SHELXL-97 (Sheldrick, 2008)'
_computing_structure_solution 'SHELXS-97 (Sheldrick, 2008)'
_diffrn_ambient_temperature 150(2)
_diffrn_measured_fraction_theta_full 1.000
_diffrn_measured_fraction_theta_max 1.000
_diffrn_measurement_device_type 'Bruker APEX-II CCD'
_diffrn_measurement_method '\f and \w scans'
_diffrn_radiation_monochromator graphite
_diffrn_radiation_source 'fine-focus sealed tube'
_diffrn_radiation_type MoK\a
_diffrn_radiation_wavelength 0.71073
_diffrn_reflns_av_R_equivalents 0.0370
_diffrn_reflns_av_sigmaI/netI 0.0443
_diffrn_reflns_limit_h_max 11
_diffrn_reflns_limit_h_min -10
_diffrn_reflns_limit_k_max 18
_diffrn_reflns_limit_k_min -19
_diffrn_reflns_limit_l_max 29
_diffrn_reflns_limit_l_min -29
_diffrn_reflns_number 22910
_diffrn_reflns_theta_full 27.50
_diffrn_reflns_theta_max 27.50
_diffrn_reflns_theta_min 1.78
_exptl_absorpt_coefficient_mu 2.210
_exptl_absorpt_correction_T_max 0.8788
_exptl_absorpt_correction_T_min 0.6303
_exptl_absorpt_correction_type numerical
_exptl_absorpt_process_details 'SADABS V2012/1 (Bruker AXS Inc.)'
_exptl_crystal_colour orange
_exptl_crystal_density_diffrn 1.897
_exptl_crystal_density_method 'not measured'
_exptl_crystal_description bar
_exptl_crystal_F_000 1616
_exptl_crystal_size_max 0.23
_exptl_crystal_size_mid 0.10
_exptl_crystal_size_min 0.06
_refine_diff_density_max 1.067
_refine_diff_density_min -0.858
_refine_diff_density_rms 0.107
_refine_ls_extinction_method none
_refine_ls_goodness_of_fit_ref 1.011
_refine_ls_hydrogen_treatment constr
_refine_ls_matrix_type full
_refine_ls_number_parameters 358
_refine_ls_number_reflns 6638
_refine_ls_number_restraints 4
_refine_ls_restrained_S_all 1.014
_refine_ls_R_factor_all 0.0556
_refine_ls_R_factor_gt 0.0347
_refine_ls_shift/su_max 0.001
_refine_ls_shift/su_mean 0.000
_refine_ls_structure_factor_coef Fsqd
_refine_ls_weighting_details 'calc w=1/[\s^2^(Fo^2^)+(0.0228P)^2^+4.3585P] where P=(Fo^2^+2Fc^2^)/3'
_refine_ls_weighting_scheme calc
_refine_ls_wR_factor_gt 0.0638
_refine_ls_wR_factor_ref 0.0709
_reflns_number_gt 5046
_reflns_number_total 6638
_reflns_threshold_expression >2sigma(I)
_cod_data_source_file c6dt01843b3.cif
_cod_data_source_block ks212
_cod_depositor_comments 'Adding full bibliography for 7039384--7039397.cif.'
_cod_original_sg_symbol_H-M 'P 21/c'
_cod_database_code 7039395

loop_
_symmetry_equiv_pos_as_xyz
'x, y, z'
'-x, y+1/2, -z+1/2'
'-x, -y, -z'
'x, -y-1/2, z-1/2'

loop_
_atom_site_label
_atom_site_type_symbol
_atom_site_fract_x
_atom_site_fract_y
_atom_site_fract_z
_atom_site_U_iso_or_equiv
_atom_site_adp_type
_atom_site_occupancy
_atom_site_symmetry_multiplicity
_atom_site_calc_flag
_atom_site_refinement_flags
_atom_site_disorder_assembly
_atom_site_disorder_group
Ag Ag 0.38384(3) 0.34029(2) 0.433550(12) 0.03175(9) Uani 1 1 d . . .
Fe Fe 0.81068(5) 0.44803(3) 0.35216(2) 0.01914(11) Uani 1 1 d . . .
P P 0.48854(10) 0.30686(6) 0.34430(4) 0.0197(2) Uani 1 1 d . . .
N N 0.7267(4) 0.5900(2) 0.49985(13) 0.0321(8) Uani 1 1 d . . .
C1 C 0.8798(4) 0.4885(3) 0.43455(14) 0.0229(8) Uani 1 1 d . . .
C2 C 0.8710(4) 0.3929(3) 0.43267(15) 0.0250(8) Uani 1 1 d . . .
H2 H 0.8061 0.3558 0.4543 0.030 Uiso 1 1 calc R . .
C3 C 0.9776(4) 0.3639(3) 0.39243(16) 0.0303(9) Uani 1 1 d . . .
H3 H 0.9965 0.3032 0.3822 0.036 Uiso 1 1 calc R . .
C4 C 1.0512(4) 0.4399(3) 0.36991(15) 0.0302(9) Uani 1 1 d . . .
H4 H 1.1281 0.4388 0.3422 0.036 Uiso 1 1 calc R . .
C5 C 0.9918(4) 0.5174(3) 0.39535(15) 0.0265(8) Uani 1 1 d . . .
H5 H 1.0207 0.5777 0.3879 0.032 Uiso 1 1 calc R . .
C6 C 0.6036(4) 0.3951(2) 0.31602(14) 0.0199(7) Uani 1 1 d . . .
C7 C 0.7230(4) 0.3894(3) 0.27609(14) 0.0256(8) Uani 1 1 d . . .
H7 H 0.7609 0.3357 0.2598 0.031 Uiso 1 1 calc R . .
C8 C 0.7752(4) 0.4778(3) 0.26509(15) 0.0319(9) Uani 1 1 d . . .
H8 H 0.8542 0.4937 0.2401 0.038 Uiso 1 1 calc R . .
C9 C 0.6894(4) 0.5383(3) 0.29776(16) 0.0309(9) Uani 1 1 d . . .
H9 H 0.7010 0.6018 0.2984 0.037 Uiso 1 1 calc R . .
C10 C 0.5831(4) 0.4882(2) 0.32936(15) 0.0237(8) Uani 1 1 d . . .
H10 H 0.5112 0.5121 0.3548 0.028 Uiso 1 1 calc R . .
C11 C 0.7928(4) 0.5452(3) 0.47023(14) 0.0251(8) Uani 1 1 d . . .
C12 C 0.3302(4) 0.2884(2) 0.28681(14) 0.0206(7) Uani 1 1 d . . .
C13 C 0.2034(4) 0.2338(3) 0.29910(17) 0.0306(9) Uani 1 1 d . . .
H13 H 0.2031 0.2052 0.3360 0.037 Uiso 1 1 calc R . .
C14 C 0.0779(4) 0.2214(3) 0.2573(2) 0.0429(11) Uani 1 1 d . . .
H14 H -0.0092 0.1851 0.2659 0.051 Uiso 1 1 calc R . .
C15 C 0.0784(5) 0.2611(3) 0.2036(2) 0.0477(13) Uani 1 1 d . . .
H15 H -0.0083 0.2526 0.1752 0.057 Uiso 1 1 calc R . .
C16 C 0.2042(5) 0.3132(3) 0.19087(18) 0.0452(12) Uani 1 1 d . . .
H16 H 0.2054 0.3394 0.1532 0.054 Uiso 1 1 calc R . .
C17 C 0.3302(5) 0.3281(3) 0.23252(16) 0.0323(9) Uani 1 1 d . . .
H17 H 0.4158 0.3654 0.2237 0.039 Uiso 1 1 calc R . .
C18 C 0.6107(4) 0.2066(2) 0.34369(15) 0.0218(7) Uani 1 1 d . . .
C19 C 0.6904(5) 0.1772(3) 0.39570(17) 0.0336(9) Uani 1 1 d . . .
H19 H 0.6787 0.2088 0.4309 0.040 Uiso 1 1 calc R . .
C20 C 0.7863(5) 0.1021(3) 0.3960(2) 0.0434(11) Uani 1 1 d . . .
H20 H 0.8405 0.0822 0.4315 0.052 Uiso 1 1 calc R . .
C21 C 0.8034(5) 0.0559(3) 0.3449(2) 0.0451(11) Uani 1 1 d . . .
H21 H 0.8702 0.0046 0.3453 0.054 Uiso 1 1 calc R . .
C22 C 0.7242(5) 0.0837(3) 0.29337(19) 0.0374(10) Uani 1 1 d . . .
H22 H 0.7354 0.0512 0.2584 0.045 Uiso 1 1 calc R . .
C23 C 0.6284(4) 0.1590(3) 0.29231(16) 0.0278(8) Uani 1 1 d . . .
H23 H 0.5746 0.1784 0.2566 0.033 Uiso 1 1 calc R . .
O1S O 0.2415(4) 0.1824(2) 0.43769(13) 0.0555(9) Uani 1 1 d . A .
C1S C 0.2004(5) 0.1333(3) 0.47559(19) 0.0487(12) Uani 1 1 d D . .
O2S O 0.1891(5) 0.0424(3) 0.4660(2) 0.0482(11) Uiso 0.70 1 d PD A 1
C2S C 0.1533(10) 0.1572(6) 0.5325(3) 0.060(2) Uiso 0.70 1 d P A 1
H2S1 H 0.1130 0.2189 0.5316 0.090 Uiso 0.70 1 calc PR A 1
H2S2 H 0.2448 0.1527 0.5614 0.090 Uiso 0.70 1 calc PR A 1
H2S3 H 0.0702 0.1161 0.5432 0.090 Uiso 0.70 1 calc PR A 1
C3S C 0.2319(11) 0.0030(6) 0.4113(3) 0.059(2) Uiso 0.70 1 d PD A 1
H3S1 H 0.1804 0.0376 0.3782 0.071 Uiso 0.70 1 calc PR A 1
H3S2 H 0.1920 -0.0594 0.4083 0.071 Uiso 0.70 1 calc PR A 1
C4S C 0.4044(11) 0.0028(7) 0.4074(4) 0.094(3) Uiso 0.70 1 d P A 1
H4S1 H 0.4430 0.0648 0.4067 0.141 Uiso 0.70 1 calc PR A 1
H4S2 H 0.4287 -0.0279 0.3715 0.141 Uiso 0.70 1 calc PR A 1
H4S3 H 0.4563 -0.0286 0.4412 0.141 Uiso 0.70 1 calc PR A 1
O2S1 O 0.2499(12) 0.0495(4) 0.4900(5) 0.0482(11) Uiso 0.30 1 d PD A 2
C2S1 C 0.110(2) 0.1848(12) 0.5182(7) 0.060(2) Uiso 0.30 1 d PD A 2
H2S4 H 0.1843 0.2200 0.5441 0.090 Uiso 0.30 1 calc PR A 2
H2S5 H 0.0529 0.1426 0.5415 0.090 Uiso 0.30 1 calc PR A 2
H2S6 H 0.0347 0.2252 0.4969 0.090 Uiso 0.30 1 calc PR A 2
C3S1 C 0.336(2) 0.0137(13) 0.4478(8) 0.059(2) Uiso 0.30 1 d P A 2
H3S3 H 0.3809 -0.0448 0.4615 0.071 Uiso 0.30 1 calc PR A 2
H3S4 H 0.4251 0.0543 0.4412 0.071 Uiso 0.30 1 calc PR A 2
C4S1 C 0.232(3) -0.0002(15) 0.3893(8) 0.059(5) Uiso 0.30 1 d P A 2
H4S4 H 0.1611 -0.0514 0.3931 0.089 Uiso 0.30 1 calc PR A 2
H4S5 H 0.3005 -0.0120 0.3579 0.089 Uiso 0.30 1 calc PR A 2
H4S6 H 0.1694 0.0540 0.3801 0.089 Uiso 0.30 1 calc PR A 2
Sb Sb 0.63399(3) 0.210883(19) 0.092609(10) 0.02897(8) Uani 1 1 d . B 2
F1 F 0.6518(4) 0.3060(2) 0.14437(13) 0.0761(9) Uani 1 1 d . B 2
F2 F 0.4315(3) 0.18530(17) 0.11368(11) 0.0472(6) Uani 1 1 d . B 2
F3 F 0.7222(3) 0.1358(2) 0.15164(12) 0.0653(8) Uani 1 1 d . B 2
F4 F 0.8370(3) 0.2349(2) 0.07156(11) 0.0694(9) Uani 1 1 d . B 2
F5 F 0.5478(4) 0.2820(3) 0.03210(13) 0.0866(11) Uani 1 1 d . B 2
F6 F 0.6241(3) 0.1145(2) 0.04122(15) 0.0889(12) Uani 1 1 d . B 2

loop_
_atom_site_aniso_label
_atom_site_aniso_U_11
_atom_site_aniso_U_22
_atom_site_aniso_U_33
_atom_site_aniso_U_23
_atom_site_aniso_U_13
_atom_site_aniso_U_12
Ag 0.03149(15) 0.0455(2) 0.01864(14) -0.00729(13) 0.00438(11) 0.00347(14)
Fe 0.0190(2) 0.0220(3) 0.0160(2) -0.0010(2) -0.00057(18) -0.0007(2)
P 0.0195(4) 0.0240(5) 0.0153(4) -0.0031(4) -0.0001(3) -0.0007(4)
N 0.0303(17) 0.044(2) 0.0207(15) -0.0084(16) -0.0050(13) 0.0047(16)
C1 0.0199(16) 0.030(2) 0.0180(16) -0.0058(16) -0.0029(13) -0.0011(16)
C2 0.0250(18) 0.028(2) 0.0204(17) 0.0013(16) -0.0045(14) -0.0013(16)
C3 0.0292(19) 0.032(2) 0.0283(19) -0.0038(18) -0.0078(16) 0.0098(17)
C4 0.0166(17) 0.048(3) 0.0259(19) -0.0021(19) 0.0002(14) 0.0037(17)
C5 0.0207(17) 0.033(2) 0.0245(18) -0.0001(17) -0.0034(14) -0.0064(16)
C6 0.0194(16) 0.024(2) 0.0152(15) -0.0023(15) -0.0039(13) -0.0006(15)
C7 0.0283(18) 0.033(2) 0.0153(16) -0.0025(16) -0.0006(14) -0.0017(17)
C8 0.034(2) 0.045(3) 0.0166(17) 0.0075(17) -0.0012(15) -0.0094(19)
C9 0.034(2) 0.026(2) 0.030(2) 0.0112(18) -0.0098(17) -0.0029(17)
C10 0.0205(17) 0.024(2) 0.0252(18) -0.0005(16) -0.0052(14) 0.0006(15)
C11 0.0266(18) 0.031(2) 0.0161(16) -0.0005(16) -0.0079(14) -0.0020(17)
C12 0.0189(16) 0.022(2) 0.0200(17) -0.0052(15) -0.0010(13) 0.0035(15)
C13 0.0238(18) 0.032(2) 0.036(2) -0.0069(18) 0.0047(16) -0.0015(17)
C14 0.0184(19) 0.053(3) 0.056(3) -0.021(2) -0.0010(18) -0.0060(19)
C15 0.031(2) 0.055(3) 0.052(3) -0.028(3) -0.022(2) 0.014(2)
C16 0.052(3) 0.050(3) 0.030(2) -0.004(2) -0.016(2) 0.007(2)
C17 0.037(2) 0.032(2) 0.0261(19) -0.0015(18) -0.0078(16) -0.0046(18)
C18 0.0208(16) 0.0196(19) 0.0247(18) -0.0005(16) 0.0005(14) -0.0049(15)
C19 0.043(2) 0.027(2) 0.029(2) 0.0022(18) -0.0083(17) -0.0032(19)
C20 0.046(3) 0.033(3) 0.048(3) 0.010(2) -0.012(2) 0.001(2)
C21 0.036(2) 0.029(3) 0.070(3) 0.005(2) 0.001(2) 0.011(2)
C22 0.036(2) 0.028(2) 0.049(3) -0.007(2) 0.0083(19) 0.0046(19)
C23 0.0276(18) 0.031(2) 0.0250(18) -0.0039(17) 0.0012(15) -0.0027(17)
O1S 0.093(3) 0.038(2) 0.0377(17) 0.0075(15) 0.0200(17) 0.0058(18)
C1S 0.040(2) 0.068(4) 0.039(3) -0.003(3) 0.007(2) 0.003(2)
Sb 0.03042(13) 0.03707(17) 0.01917(12) -0.00466(12) 0.00068(9) -0.00675(12)
F1 0.103(2) 0.052(2) 0.072(2) -0.0339(17) 0.0000(18) -0.0147(17)
F2 0.0337(12) 0.0513(17) 0.0587(16) -0.0017(13) 0.0167(11) 0.0032(12)
F3 0.0529(16) 0.077(2) 0.0675(19) 0.0355(17) 0.0115(14) 0.0173(15)
F4 0.0434(15) 0.115(3) 0.0504(16) 0.0102(17) 0.0089(12) -0.0340(16)
F5 0.077(2) 0.126(3) 0.0553(18) 0.049(2) -0.0039(16) 0.010(2)
F6 0.0454(16) 0.118(3) 0.105(2) -0.087(2) 0.0140(16) -0.0089(17)

loop_
_atom_type_symbol
_atom_type_description
_atom_type_scat_dispersion_real
_atom_type_scat_dispersion_imag
_atom_type_scat_source
C C 0.0033 0.0016 'International Tables Vol C Tables 4.2.6.8 and 6.1.1.4'
H H 0.0000 0.0000 'International Tables Vol C Tables 4.2.6.8 and 6.1.1.4'
N N 0.0061 0.0033 'International Tables Vol C Tables 4.2.6.8 and 6.1.1.4'
O O 0.0106 0.0060 'International Tables Vol C Tables 4.2.6.8 and 6.1.1.4'
F F 0.0171 0.0103 'International Tables Vol C Tables 4.2.6.8 and 6.1.1.4'
P P 0.1023 0.0942 'International Tables Vol C Tables 4.2.6.8 and 6.1.1.4'
Fe Fe 0.3463 0.8444 'International Tables Vol C Tables 4.2.6.8 and 6.1.1.4'
Ag Ag -0.8971 1.1015 'International Tables Vol C Tables 4.2.6.8 and 6.1.1.4'
Sb Sb -0.5866 1.5461 'International Tables Vol C Tables 4.2.6.8 and 6.1.1.4'

loop_
_geom_angle_atom_site_label_1
_geom_angle_atom_site_label_2
_geom_angle_atom_site_label_3
_geom_angle
_geom_angle_site_symmetry_1
_geom_angle_site_symmetry_3
N Ag P 161.68(10) 3_666 .
C1 Fe C6 131.87(13) . .
C1 Fe C7 170.09(15) . .
C6 Fe C7 40.96(13) . .
C1 Fe C5 41.21(13) . .
C6 Fe C5 169.43(14) . .
C7 Fe C5 147.17(14) . .
C1 Fe C10 110.17(14) . .
C6 Fe C10 41.08(14) . .
C7 Fe C10 68.74(14) . .
C5 Fe C10 129.25(15) . .
C1 Fe C8 148.94(16) . .
C6 Fe C8 68.55(14) . .
C7 Fe C8 40.62(15) . .
C5 Fe C8 114.14(15) . .
C10 Fe C8 68.21(15) . .
C1 Fe C2 40.90(14) . .
C6 Fe C2 110.77(14) . .
C7 Fe C2 130.45(15) . .
C5 Fe C2 69.05(15) . .
C10 Fe C2 120.42(14) . .
C8 Fe C2 167.02(16) . .
C1 Fe C4 68.11(14) . .
C6 Fe C4 150.19(15) . .
C7 Fe C4 115.48(14) . .
C5 Fe C4 40.23(15) . .
C10 Fe C4 165.83(16) . .
C8 Fe C4 105.60(15) . .
C2 Fe C4 68.19(14) . .
C1 Fe C3 67.99(15) . .
C6 Fe C3 119.13(15) . .
C7 Fe C3 108.29(15) . .
C5 Fe C3 68.05(16) . .
C10 Fe C3 153.40(15) . .
C8 Fe C3 127.75(16) . .
C2 Fe C3 40.37(14) . .
C4 Fe C3 40.25(15) . .
C1 Fe C9 117.77(16) . .
C6 Fe C9 68.52(15) . .
C7 Fe C9 68.26(16) . .
C5 Fe C9 106.48(16) . .
C10 Fe C9 40.45(14) . .
C8 Fe C9 40.33(16) . .
C2 Fe C9 152.44(15) . .
C4 Fe C9 126.81(16) . .
C3 Fe C9 165.04(15) . .
C6 P C18 105.69(15) . .
C6 P C12 103.75(15) . .
C18 P C12 104.83(16) . .
C6 P Ag 114.74(11) . .
C18 P Ag 115.92(11) . .
C12 P Ag 110.76(11) . .
C11 N Ag 170.7(3) . 3_666
C2 C1 C11 125.5(3) . .
C2 C1 C5 108.5(3) . .
C11 C1 C5 126.0(4) . .
C2 C1 Fe 70.4(2) . .
C11 C1 Fe 126.2(2) . .
C5 C1 Fe 69.85(19) . .
C3 C2 C1 106.8(3) . .
C3 C2 Fe 69.9(2) . .
C1 C2 Fe 68.7(2) . .
C3 C2 H2 126.6 . .
C1 C2 H2 126.6 . .
Fe C2 H2 126.4 . .
C4 C3 C2 108.8(3) . .
C4 C3 Fe 69.8(2) . .
C2 C3 Fe 69.8(2) . .
C4 C3 H3 125.6 . .
C2 C3 H3 125.6 . .
Fe C3 H3 126.4 . .
C5 C4 C3 108.6(3) . .
C5 C4 Fe 69.44(19) . .
C3 C4 Fe 69.9(2) . .
C5 C4 H4 125.7 . .
C3 C4 H4 125.7 . .
Fe C4 H4 126.5 . .
C4 C5 C1 107.2(3) . .
C4 C5 Fe 70.3(2) . .
C1 C5 Fe 68.95(19) . .
C4 C5 H5 126.4 . .
C1 C5 H5 126.4 . .
Fe C5 H5 125.9 . .
C7 C6 C10 107.5(3) . .
C7 C6 P 128.9(3) . .
C10 C6 P 123.5(2) . .
C7 C6 Fe 69.57(19) . .
C10 C6 Fe 69.80(19) . .
P C6 Fe 127.79(18) . .
C8 C7 C6 108.0(3) . .
C8 C7 Fe 70.1(2) . .
C6 C7 Fe 69.47(19) . .
C8 C7 H7 126.0 . .
C6 C7 H7 126.0 . .
Fe C7 H7 126.0 . .
C9 C8 C7 108.3(3) . .
C9 C8 Fe 70.0(2) . .
C7 C8 Fe 69.3(2) . .
C9 C8 H8 125.9 . .
C7 C8 H8 125.9 . .
Fe C8 H8 126.4 . .
C8 C9 C10 108.4(4) . .
C8 C9 Fe 69.7(2) . .
C10 C9 Fe 69.5(2) . .
C8 C9 H9 125.8 . .
C10 C9 H9 125.8 . .
Fe C9 H9 126.6 . .
C9 C10 C6 107.8(3) . .
C9 C10 Fe 70.0(2) . .
C6 C10 Fe 69.13(19) . .
C9 C10 H10 126.1 . .
C6 C10 H10 126.1 . .
Fe C10 H10 126.3 . .
N C11 C1 178.1(4) . .
C17 C12 C13 119.4(3) . .
C17 C12 P 122.3(3) . .
C13 C12 P 118.3(3) . .
C14 C13 C12 119.8(4) . .
C14 C13 H13 120.1 . .
C12 C13 H13 120.1 . .
C15 C14 C13 120.6(4) . .
C15 C14 H14 119.7 . .
C13 C14 H14 119.7 . .
C14 C15 C16 119.9(4) . .
C14 C15 H15 120.0 . .
C16 C15 H15 120.0 . .
C15 C16 C17 120.6(4) . .
C15 C16 H16 119.7 . .
C17 C16 H16 119.7 . .
C12 C17 C16 119.7(4) . .
C12 C17 H17 120.1 . .
C16 C17 H17 120.1 . .
C19 C18 C23 119.2(3) . .
C19 C18 P 119.1(3) . .
C23 C18 P 121.7(3) . .
C20 C19 C18 120.1(4) . .
C20 C19 H19 120.0 . .
C18 C19 H19 120.0 . .
C21 C20 C19 120.2(4) . .
C21 C20 H20 119.9 . .
C19 C20 H20 119.9 . .
C22 C21 C20 120.3(4) . .
C22 C21 H21 119.8 . .
C20 C21 H21 119.8 . .
C21 C22 C23 120.1(4) . .
C21 C22 H22 119.9 . .
C23 C22 H22 119.9 . .
C22 C23 C18 120.0(4) . .
C22 C23 H23 120.0 . .
C18 C23 H23 120.0 . .
O1S C1S O2S 120.0(4) . .
O1S C1S C2S 128.5(5) . .
O2S C1S C2S 111.5(5) . .
C1S O2S C3S 121.0(5) . .
C1S C2S H2S1 109.5 . .
C1S C2S H2S2 109.5 . .
C1S C2S H2S3 109.5 . .
O2S C3S C4S 112.0(7) . .
O2S C3S H3S1 109.2 . .
C4S C3S H3S1 109.2 . .
O2S C3S H3S2 109.2 . .
C4S C3S H3S2 109.2 . .
H3S1 C3S H3S2 107.9 . .
H2S4 C2S1 H2S5 109.5 . .
H2S4 C2S1 H2S6 109.5 . .
H2S5 C2S1 H2S6 109.5 . .
O2S1 C3S1 C4S1 111.4(16) . .
O2S1 C3S1 H3S3 109.3 . .
C4S1 C3S1 H3S3 109.3 . .
O2S1 C3S1 H3S4 109.3 . .
C4S1 C3S1 H3S4 109.3 . .
H3S3 C3S1 H3S4 108.0 . .
C3S1 C4S1 H4S4 109.5 . .
C3S1 C4S1 H4S5 109.5 . .
H4S4 C4S1 H4S5 109.5 . .
C3S1 C4S1 H4S6 109.5 . .
H4S4 C4S1 H4S6 109.5 . .
H4S5 C4S1 H4S6 109.5 . .
F1 Sb F5 93.01(16) . .
F1 Sb F6 177.85(14) . .
F5 Sb F6 88.24(18) . .
F1 Sb F4 89.61(14) . .
F5 Sb F4 90.55(14) . .
F6 Sb F4 88.62(13) . .
F1 Sb F2 90.91(13) . .
F5 Sb F2 89.90(13) . .
F6 Sb F2 90.84(12) . .
F4 Sb F2 179.29(14) . .
F1 Sb F3 89.10(15) . .
F5 Sb F3 177.83(16) . .
F6 Sb F3 89.64(16) . .
F4 Sb F3 88.95(12) . .
F2 Sb F3 90.58(11) . .

loop_
_geom_bond_atom_site_label_1
_geom_bond_atom_site_label_2
_geom_bond_distance
_geom_bond_site_symmetry_2
Ag N 2.132(3) 3_666
Ag P 2.3582(9) .
Fe C1 2.027(3) .
Fe C6 2.038(3) .
Fe C7 2.039(3) .
Fe C5 2.039(4) .
Fe C10 2.047(3) .
Fe C8 2.049(3) .
Fe C2 2.051(3) .
Fe C4 2.051(3) .
Fe C3 2.052(4) .
Fe C9 2.053(4) .
P C6 1.791(4) .
P C18 1.818(4) .
P C12 1.825(3) .
N C11 1.136(4) .
N Ag 2.132(3) 3_666
C1 C2 1.425(5) .
C1 C11 1.426(5) .
C1 C5 1.431(5) .
C2 C3 1.415(5) .
C2 H2 0.9500 .
C3 C4 1.412(5) .
C3 H3 0.9500 .
C4 C5 1.407(5) .
C4 H4 0.9500 .
C5 H5 0.9500 .
C6 C7 1.427(4) .
C6 C10 1.433(5) .
C7 C8 1.419(5) .
C7 H7 0.9500 .
C8 C9 1.414(6) .
C8 H8 0.9500 .
C9 C10 1.417(5) .
C9 H9 0.9500 .
C10 H10 0.9500 .
C12 C17 1.382(5) .
C12 C13 1.397(5) .
C13 C14 1.386(5) .
C13 H13 0.9500 .
C14 C15 1.369(6) .
C14 H14 0.9500 .
C15 C16 1.371(7) .
C15 H15 0.9500 .
C16 C17 1.392(5) .
C16 H16 0.9500 .
C17 H17 0.9500 .
C18 C19 1.394(5) .
C18 C23 1.397(5) .
C19 C20 1.383(6) .
C19 H19 0.9500 .
C20 C21 1.380(6) .
C20 H20 0.9500 .
C21 C22 1.377(6) .
C21 H21 0.9500 .
C22 C23 1.384(5) .
C22 H22 0.9500 .
C23 H23 0.9500 .
O1S C1S 1.211(5) .
C1S O2S1 1.349(3) .
C1S O2S 1.372(3) .
C1S C2S 1.446(8) .
C1S C2S1 1.504(3) .
O2S C3S 1.462(3) .
C2S H2S1 0.9800 .
C2S H2S2 0.9800 .
C2S H2S3 0.9800 .
C3S C4S 1.475(13) .
C3S H3S1 0.9900 .
C3S H3S2 0.9900 .
C4S H4S1 0.9800 .
C4S H4S2 0.9800 .
C4S H4S3 0.9800 .
O2S1 C3S1 1.370(19) .
C2S1 H2S4 0.9800 .
C2S1 H2S5 0.9800 .
C2S1 H2S6 0.9800 .
C3S1 C4S1 1.56(3) .
C3S1 H3S3 0.9900 .
C3S1 H3S4 0.9900 .
C4S1 H4S4 0.9800 .
C4S1 H4S5 0.9800 .
C4S1 H4S6 0.9800 .
Sb F1 1.848(3) .
Sb F5 1.849(3) .
Sb F6 1.857(3) .
Sb F4 1.863(2) .
Sb F2 1.863(2) .
Sb F3 1.866(3) .
